data_7707948
loop_
_publ_author_name
'Malik, Deesha D.'
'Chandra, Anirban'
'Seo, Mi Sook'
'Lee, Yong-Min'
'Farquhar, Erik R.'
'Mebs, Stefan'
'Dau, Holger'
'Ray, Kallol'
'Nam, Wonwoo'

_publ_section_title
;
 Formation of cobalt-oxygen intermediates by dioxygen activation at a
 mononuclear nonheme cobalt(ii) center.
;
_journal_issue 34
_journal_name_full 'Dalton transactions (Cambridge, England : 2003)'
_journal_page_first 11889
_journal_page_last 11898
_journal_paper_doi 10.1039/d1dt01996a
_journal_volume 50
_journal_year 2021
_chemical_formula_moiety 'C21 H48 Co N10, 2(C24 H20 B)'
_chemical_formula_sum 'C69 H88 B2 Co N10'
_chemical_formula_weight 1138.04
_space_group_crystal_system monoclinic
_space_group_IT_number 14
_space_group_name_Hall '-P 2yn'
_space_group_name_H-M_alt 'P 1 21/n 1'
_atom_sites_solution_hydrogens geom
_audit_creation_method SHELXL-2016/6
_audit_update_record
;
2021-06-18 deposited with the CCDC.	2021-08-03 downloaded from the CCDC.
;
_cell_angle_alpha 90
_cell_angle_beta 91.831(5)
_cell_angle_gamma 90
_cell_formula_units_Z 4
_cell_length_a 17.8342(17)
_cell_length_b 19.1569(18)
_cell_length_c 18.2002(17)
_cell_measurement_reflns_used 159628
_cell_measurement_temperature 120(2)
_cell_measurement_theta_max 32.826
_cell_measurement_theta_min 1.544
_cell_volume 6214.9(10)
_computing_cell_refinement 'Bruker SMART'
_computing_data_collection 'Bruker SMART'
_computing_data_reduction 'Bruker SAINT'
_computing_molecular_graphics 'Bruker SHELXTL'
_computing_publication_material 'Bruker SHELXTL'
_computing_structure_refinement 'SHELXL-2016/6 (Sheldrick, 2016)'
_computing_structure_solution 'SHELXT 2014/4 (Sheldrick, 2014)'
_diffrn_ambient_temperature 120(2)
_diffrn_measured_fraction_theta_full 1.000
_diffrn_measured_fraction_theta_max 0.985
_diffrn_measurement_device_type 'CCD area detector'
_diffrn_measurement_method 'phi and omega scans'
_diffrn_radiation_type MoK\a
_diffrn_radiation_wavelength 0.71073
_diffrn_reflns_av_R_equivalents 0.0848
_diffrn_reflns_av_unetI/netI 0.0574
_diffrn_reflns_Laue_measured_fraction_full 1.000
_diffrn_reflns_Laue_measured_fraction_max 0.985
_diffrn_reflns_limit_h_max 26
_diffrn_reflns_limit_h_min -27
_diffrn_reflns_limit_k_max 29
_diffrn_reflns_limit_k_min -29
_diffrn_reflns_limit_l_max 27
_diffrn_reflns_limit_l_min -27
_diffrn_reflns_number 159628
_diffrn_reflns_point_group_measured_fraction_full 1.000
_diffrn_reflns_point_group_measured_fraction_max 0.985
_diffrn_reflns_theta_full 25.242
_diffrn_reflns_theta_max 32.826
_diffrn_reflns_theta_min 1.544
_diffrn_source 'fine-focus sealed tube'
_exptl_absorpt_coefficient_mu 0.326
_exptl_absorpt_correction_type multi-scan
_exptl_absorpt_process_details SADABS
_exptl_crystal_colour purple
_exptl_crystal_density_diffrn 1.216
_exptl_crystal_density_meas ?
_exptl_crystal_density_method 'not measured'
_exptl_crystal_description block
_exptl_crystal_F_000 2436
_exptl_crystal_size_max 0.300
_exptl_crystal_size_mid 0.200
_exptl_crystal_size_min 0.100
_exptl_transmission_factor_max 0.746
_exptl_transmission_factor_min 0.654
_refine_diff_density_max 0.963
_refine_diff_density_min -0.825
_refine_diff_density_rms 0.063
_refine_ls_extinction_method none
_refine_ls_goodness_of_fit_ref 1.062
_refine_ls_hydrogen_treatment constr
_refine_ls_matrix_type full
_refine_ls_number_parameters 751
_refine_ls_number_reflns 22747
_refine_ls_number_restraints 0
_refine_ls_restrained_S_all 1.062
_refine_ls_R_factor_all 0.0873
_refine_ls_R_factor_gt 0.0497
_refine_ls_shift/su_max 0.001
_refine_ls_shift/su_mean 0.000
_refine_ls_structure_factor_coef Fsqd
_refine_ls_weighting_details 'w=1/[\s^2^(Fo^2^)+(0.0418P)^2^+3.2469P] where P=(Fo^2^+2Fc^2^)/3'
_refine_ls_weighting_scheme calc
_refine_ls_wR_factor_gt 0.1080
_refine_ls_wR_factor_ref 0.1277
_reflns_Friedel_coverage 0.000
_reflns_number_gt 16027
_reflns_number_total 22747
_reflns_threshold_expression 'I > 2\s(I)'
_cod_data_source_file d1dt01996a2.cif
_cod_data_source_block CCDC-2090593
_cod_depositor_comments
;
The following automatic conversions were performed:

data item '_exptl_crystal_density_meas' value 'not measured' was
changed to '?' -- the value is perceived as not measured.

Automatic conversion script
Id: cif_fix_values 7556 2019-12-06 15:28:31Z antanas 

 Adding full bibliography for 7707948.cif.
;
_cod_original_sg_symbol_H-M 'P 21/n'
_cod_database_code 7707948
_shelx_shelxl_version_number 2016/6
_shelx_space_group_comment
;
The symmetry employed for this shelxl refinement is uniquely defined
by the following loop, which should always be used as a source of
symmetry information in preference to the above space-group names.
They are only intended as comments.
;
_shelx_estimated_absorpt_t_min 0.908
_shelx_estimated_absorpt_t_max 0.968

loop_
_space_group_symop_operation_xyz
'x, y, z'
'-x+1/2, y+1/2, -z+1/2'
'-x, -y, -z'
'x-1/2, -y-1/2, z-1/2'

loop_
_atom_site_label
_atom_site_type_symbol
_atom_site_fract_x
_atom_site_fract_y
_atom_site_fract_z
_atom_site_U_iso_or_equiv
_atom_site_adp_type
_atom_site_occupancy
_atom_site_site_symmetry_order
_atom_site_calc_flag
_atom_site_refinement_flags_posn
_atom_site_refinement_flags_adp
_atom_site_refinement_flags_occupancy
_atom_site_disorder_assembly
_atom_site_disorder_group
Co1 Co 0.48229(2) 0.22418(2) 0.29952(2) 0.01695(5) Uani 1 1 d . . . . .
N1 N 0.38390(7) 0.18729(7) 0.34188(6) 0.0206(2) Uani 1 1 d . . . . .
N2 N 0.52335(6) 0.21890(6) 0.40161(6) 0.0184(2) Uani 1 1 d . . . . .
N3 N 0.48267(7) 0.13779(6) 0.23895(6) 0.0190(2) Uani 1 1 d . . . . .
N4 N 0.41986(7) 0.30336(7) 0.26367(7) 0.0218(2) Uani 1 1 d . . . . .
N5 N 0.65200(7) 0.20777(7) 0.38883(7) 0.0251(3) Uani 1 1 d . . . . .
N6 N 0.60854(7) 0.24865(7) 0.49873(7) 0.0246(3) Uani 1 1 d . . . . .
N7 N 0.53838(8) 0.04751(7) 0.17067(7) 0.0233(2) Uani 1 1 d . . . . .
N8 N 0.56684(7) 0.16308(7) 0.14753(7) 0.0234(2) Uani 1 1 d . . . . .
N9 N 0.39700(8) 0.38162(7) 0.16511(8) 0.0303(3) Uani 1 1 d . . . . .
N10 N 0.50442(8) 0.39128(7) 0.23941(7) 0.0265(3) Uani 1 1 d . . . . .
B1 B 0.74279(9) 0.48882(9) 0.57464(9) 0.0227(3) Uani 1 1 d . . . . .
B2 B 0.75864(9) 0.43340(9) 0.07910(9) 0.0205(3) Uani 1 1 d . . . . .
C1 C 0.40325(8) 0.16155(8) 0.41727(7) 0.0218(3) Uani 1 1 d . . . . .
H1A H 0.423424 0.113493 0.414768 0.026 Uiso 1 1 calc R U . . .
H1B H 0.357721 0.160603 0.446984 0.026 Uiso 1 1 calc R U . . .
C2 C 0.46160(8) 0.20979(8) 0.45292(8) 0.0216(3) Uani 1 1 d . . . . .
H2A H 0.438695 0.255573 0.463775 0.026 Uiso 1 1 calc R U . . .
H2B H 0.481070 0.189308 0.499687 0.026 Uiso 1 1 calc R U . . .
C3 C 0.35837(8) 0.13163(8) 0.29046(8) 0.0244(3) Uani 1 1 d . . . . .
H3A H 0.332044 0.152810 0.247240 0.029 Uiso 1 1 calc R U . . .
H3B H 0.322643 0.100565 0.315137 0.029 Uiso 1 1 calc R U . . .
C4 C 0.42481(8) 0.08934(8) 0.26543(8) 0.0229(3) Uani 1 1 d . . . . .
H4A H 0.445679 0.061151 0.306833 0.027 Uiso 1 1 calc R U . . .
H4B H 0.408614 0.057178 0.225405 0.027 Uiso 1 1 calc R U . . .
C5 C 0.33097(9) 0.24709(9) 0.34232(9) 0.0288(3) Uani 1 1 d . . . . .
H5A H 0.341874 0.276775 0.385894 0.035 Uiso 1 1 calc R U . . .
H5B H 0.278858 0.229713 0.345085 0.035 Uiso 1 1 calc R U . . .
C6 C 0.33920(8) 0.28964(9) 0.27266(10) 0.0309(4) Uani 1 1 d . . . . .
H6A H 0.318433 0.263493 0.229723 0.037 Uiso 1 1 calc R U . . .
H6B H 0.311512 0.334227 0.276409 0.037 Uiso 1 1 calc R U . . .
C7 C 0.59289(8) 0.22538(7) 0.42941(8) 0.0194(2) Uani 1 1 d . . . . .
C8 C 0.72042(11) 0.24922(13) 0.39228(13) 0.0495(6) Uani 1 1 d . . . . .
H8A H 0.714580 0.287831 0.426951 0.074 Uiso 1 1 calc R U . . .
H8B H 0.730143 0.267971 0.343400 0.074 Uiso 1 1 calc R U . . .
H8C H 0.762601 0.219760 0.408805 0.074 Uiso 1 1 calc R U . . .
C9 C 0.64590(9) 0.15955(10) 0.32760(9) 0.0300(3) Uani 1 1 d . . . . .
H9A H 0.602806 0.128651 0.334005 0.045 Uiso 1 1 calc R U . . .
H9B H 0.691814 0.131580 0.325705 0.045 Uiso 1 1 calc R U . . .
H9C H 0.638970 0.185796 0.281666 0.045 Uiso 1 1 calc R U . . .
C10 C 0.67231(10) 0.22256(10) 0.54298(10) 0.0356(4) Uani 1 1 d . . . . .
H10A H 0.691091 0.179515 0.521033 0.053 Uiso 1 1 calc R U . . .
H10B H 0.656402 0.212934 0.593022 0.053 Uiso 1 1 calc R U . . .
H10C H 0.712235 0.257735 0.544591 0.053 Uiso 1 1 calc R U . . .
C11 C 0.56569(10) 0.30434(9) 0.53226(9) 0.0319(4) Uani 1 1 d . . . . .
H11A H 0.532222 0.325823 0.494967 0.048 Uiso 1 1 calc R U . . .
H11B H 0.600181 0.339688 0.552670 0.048 Uiso 1 1 calc R U . . .
H11C H 0.535852 0.284945 0.571681 0.048 Uiso 1 1 calc R U . . .
C12 C 0.52819(8) 0.11586(8) 0.18768(7) 0.0193(3) Uani 1 1 d . . . . .
C13 C 0.64301(9) 0.14875(10) 0.12369(10) 0.0323(4) Uani 1 1 d . . . . .
H13A H 0.660800 0.104711 0.145392 0.048 Uiso 1 1 calc R U . . .
H13B H 0.676438 0.186766 0.139767 0.048 Uiso 1 1 calc R U . . .
H13C H 0.642727 0.145181 0.069969 0.048 Uiso 1 1 calc R U . . .
C14 C 0.54502(11) 0.23574(9) 0.14351(10) 0.0328(4) Uani 1 1 d . . . . .
H14A H 0.490288 0.239366 0.145231 0.049 Uiso 1 1 calc R U . . .
H14B H 0.561927 0.255925 0.097423 0.049 Uiso 1 1 calc R U . . .
H14C H 0.568048 0.261140 0.185168 0.049 Uiso 1 1 calc R U . . .
C15 C 0.54729(10) 0.02433(9) 0.09491(8) 0.0292(3) Uani 1 1 d . . . . .
H15A H 0.532141 0.061933 0.061073 0.044 Uiso 1 1 calc R U . . .
H15B H 0.515764 -0.016770 0.085296 0.044 Uiso 1 1 calc R U . . .
H15C H 0.599931 0.012301 0.087577 0.044 Uiso 1 1 calc R U . . .
C16 C 0.54777(11) -0.00653(9) 0.22699(9) 0.0314(3) Uani 1 1 d . . . . .
H16A H 0.555359 0.015476 0.275264 0.047 Uiso 1 1 calc R U . . .
H16B H 0.591462 -0.035369 0.216251 0.047 Uiso 1 1 calc R U . . .
H16C H 0.502781 -0.035892 0.227179 0.047 Uiso 1 1 calc R U . . .
C17 C 0.43949(8) 0.35749(8) 0.22318(8) 0.0224(3) Uani 1 1 d . . . . .
C18 C 0.55158(11) 0.41914(10) 0.18210(11) 0.0399(4) Uani 1 1 d . . . . .
H18A H 0.530006 0.406563 0.133698 0.060 Uiso 1 1 calc R U . . .
H18B H 0.602159 0.399465 0.187746 0.060 Uiso 1 1 calc R U . . .
H18C H 0.554192 0.470081 0.186423 0.060 Uiso 1 1 calc R U . . .
C19 C 0.53987(11) 0.38728(10) 0.31234(10) 0.0366(4) Uani 1 1 d . . . . .
H19A H 0.501615 0.378388 0.348668 0.055 Uiso 1 1 calc R U . . .
H19B H 0.565255 0.431506 0.323812 0.055 Uiso 1 1 calc R U . . .
H19C H 0.576634 0.349239 0.313707 0.055 Uiso 1 1 calc R U . . .
C20 C 0.39311(14) 0.45505(11) 0.14415(13) 0.0503(6) Uani 1 1 d . . . . .
H20A H 0.419194 0.483370 0.181817 0.075 Uiso 1 1 calc R U . . .
H20B H 0.340476 0.469588 0.139636 0.075 Uiso 1 1 calc R U . . .
H20C H 0.417041 0.461538 0.096902 0.075 Uiso 1 1 calc R U . . .
C21 C 0.35295(12) 0.33513(11) 0.11741(10) 0.0427(5) Uani 1 1 d . . . . .
H21A H 0.366994 0.286617 0.127986 0.064 Uiso 1 1 calc R U . . .
H21B H 0.362729 0.345796 0.065933 0.064 Uiso 1 1 calc R U . . .
H21C H 0.299485 0.341686 0.126212 0.064 Uiso 1 1 calc R U . . .
C22 C 0.69111(8) 0.44267(8) 0.63071(8) 0.0236(3) Uani 1 1 d . . . . .
C23 C 0.71129(9) 0.37625(9) 0.65705(8) 0.0272(3) Uani 1 1 d . . . . .
H23 H 0.756612 0.356025 0.641114 0.033 Uiso 1 1 calc R U . . .
C24 C 0.66785(10) 0.33852(10) 0.70558(9) 0.0333(4) Uani 1 1 d . . . . .
H24 H 0.684507 0.294214 0.722924 0.040 Uiso 1 1 calc R U . . .
C25 C 0.60042(10) 0.36558(11) 0.72853(9) 0.0362(4) Uani 1 1 d . . . . .
H25 H 0.570286 0.339993 0.761168 0.043 Uiso 1 1 calc R U . . .
C26 C 0.57783(10) 0.43049(11) 0.70305(9) 0.0349(4) Uani 1 1 d . . . . .
H26 H 0.531293 0.449354 0.717498 0.042 Uiso 1 1 calc R U . . .
C27 C 0.62290(9) 0.46839(10) 0.65634(9) 0.0305(3) Uani 1 1 d . . . . .
H27 H 0.606851 0.513565 0.641127 0.037 Uiso 1 1 calc R U . . .
C28 C 0.79229(9) 0.43725(8) 0.52192(8) 0.0241(3) Uani 1 1 d . . . . .
C29 C 0.77668(9) 0.42737(9) 0.44647(8) 0.0271(3) Uani 1 1 d . . . . .
H29 H 0.734790 0.450878 0.424446 0.033 Uiso 1 1 calc R U . . .
C30 C 0.81984(10) 0.38466(9) 0.40247(9) 0.0326(4) Uani 1 1 d . . . . .
H30 H 0.807549 0.380576 0.351472 0.039 Uiso 1 1 calc R U . . .
C31 C 0.88017(10) 0.34830(9) 0.43224(10) 0.0340(4) Uani 1 1 d . . . . .
H31 H 0.908830 0.318201 0.402596 0.041 Uiso 1 1 calc R U . . .
C32 C 0.89814(10) 0.35662(10) 0.50652(10) 0.0343(4) Uani 1 1 d . . . . .
H32 H 0.939645 0.332153 0.528050 0.041 Uiso 1 1 calc R U . . .
C33 C 0.85573(9) 0.40057(9) 0.54953(9) 0.0291(3) Uani 1 1 d . . . . .
H33 H 0.870127 0.406165 0.599895 0.035 Uiso 1 1 calc R U . . .
C34 C 0.68777(8) 0.53786(8) 0.52139(8) 0.0241(3) Uani 1 1 d . . . . .
C35 C 0.62110(9) 0.51065(9) 0.48912(9) 0.0297(3) Uani 1 1 d . . . . .
H35 H 0.606592 0.464511 0.501498 0.036 Uiso 1 1 calc R U . . .
C36 C 0.57554(9) 0.54840(10) 0.43989(9) 0.0326(4) Uani 1 1 d . . . . .
H36 H 0.530804 0.528014 0.419939 0.039 Uiso 1 1 calc R U . . .
C37 C 0.59513(9) 0.61531(10) 0.41996(9) 0.0311(4) Uani 1 1 d . . . . .
H37 H 0.564704 0.640846 0.385630 0.037 Uiso 1 1 calc R U . . .
C38 C 0.65987(10) 0.64475(9) 0.45078(9) 0.0307(3) Uani 1 1 d . . . . .
H38 H 0.673948 0.690834 0.437755 0.037 Uiso 1 1 calc R U . . .
C39 C 0.70427(9) 0.60669(9) 0.50088(9) 0.0268(3) Uani 1 1 d . . . . .
H39 H 0.747708 0.628332 0.522131 0.032 Uiso 1 1 calc R U . . .
C40 C 0.80036(8) 0.54039(8) 0.62189(8) 0.0219(3) Uani 1 1 d . . . . .
C41 C 0.86310(9) 0.57001(9) 0.58866(9) 0.0281(3) Uani 1 1 d . . . . .
H41 H 0.875190 0.554770 0.540795 0.034 Uiso 1 1 calc R U . . .
C42 C 0.90825(9) 0.62058(9) 0.62269(10) 0.0303(3) Uani 1 1 d . . . . .
H42 H 0.949626 0.639448 0.597759 0.036 Uiso 1 1 calc R U . . .
C43 C 0.89290(9) 0.64345(9) 0.69290(9) 0.0294(3) Uani 1 1 d . . . . .
H43 H 0.922929 0.678474 0.716210 0.035 Uiso 1 1 calc R U . . .
C44 C 0.83310(9) 0.61433(8) 0.72829(9) 0.0275(3) Uani 1 1 d . . . . .
H44 H 0.822493 0.628793 0.776787 0.033 Uiso 1 1 calc R U . . .
C45 C 0.78796(9) 0.56368(8) 0.69336(8) 0.0238(3) Uani 1 1 d . . . . .
H45 H 0.747377 0.544394 0.719160 0.029 Uiso 1 1 calc R U . . .
C46 C 0.72442(8) 0.49084(8) 0.13660(8) 0.0205(3) Uani 1 1 d . . . . .
C47 C 0.68470(9) 0.54989(8) 0.11005(9) 0.0255(3) Uani 1 1 d . . . . .
H47 H 0.680733 0.557213 0.058448 0.031 Uiso 1 1 calc R U . . .
C48 C 0.65111(9) 0.59784(9) 0.15602(10) 0.0305(3) Uani 1 1 d . . . . .
H48 H 0.623477 0.635939 0.135555 0.037 Uiso 1 1 calc R U . . .
C49 C 0.65791(10) 0.59012(9) 0.23160(10) 0.0330(4) Uani 1 1 d . . . . .
H49 H 0.634378 0.622242 0.263262 0.040 Uiso 1 1 calc R U . . .
C50 C 0.69942(10) 0.53498(9) 0.26033(9) 0.0303(3) Uani 1 1 d . . . . .
H50 H 0.706004 0.530014 0.312068 0.036 Uiso 1 1 calc R U . . .
C51 C 0.73171(9) 0.48657(8) 0.21343(8) 0.0239(3) Uani 1 1 d . . . . .
H51 H 0.759851 0.449088 0.234515 0.029 Uiso 1 1 calc R U . . .
C52 C 0.69101(9) 0.38996(8) 0.03380(8) 0.0234(3) Uani 1 1 d . . . . .
C53 C 0.70418(10) 0.32287(9) 0.00572(9) 0.0286(3) Uani 1 1 d . . . . .
H53 H 0.751174 0.301403 0.016969 0.034 Uiso 1 1 calc R U . . .
C54 C 0.65192(11) 0.28626(10) -0.03772(10) 0.0365(4) Uani 1 1 d . . . . .
H54 H 0.663739 0.241076 -0.055469 0.044 Uiso 1 1 calc R U . . .
C55 C 0.58287(12) 0.31569(11) -0.05498(10) 0.0405(4) Uani 1 1 d . . . . .
H55 H 0.546965 0.291152 -0.084754 0.049 Uiso 1 1 calc R U . . .
C56 C 0.56680(11) 0.38146(11) -0.02824(10) 0.0387(4) Uani 1 1 d . . . . .
H56 H 0.519404 0.402187 -0.039414 0.046 Uiso 1 1 calc R U . . .
C57 C 0.62006(10) 0.41756(9) 0.01519(9) 0.0299(3) Uani 1 1 d . . . . .
H57 H 0.607665 0.462648 0.032811 0.036 Uiso 1 1 calc R U . . .
C58 C 0.80639(8) 0.47828(7) 0.01981(8) 0.0203(3) Uani 1 1 d . . . . .
C59 C 0.78938(9) 0.48126(8) -0.05559(8) 0.0227(3) Uani 1 1 d . . . . .
H59 H 0.746997 0.456191 -0.074397 0.027 Uiso 1 1 calc R U . . .
C60 C 0.83195(10) 0.51946(8) -0.10445(9) 0.0289(3) Uani 1 1 d . . . . .
H60 H 0.817272 0.521100 -0.155057 0.035 Uiso 1 1 calc R U . . .
C61 C 0.89517(10) 0.55484(9) -0.07977(10) 0.0327(4) Uani 1 1 d . . . . .
H61 H 0.925504 0.579186 -0.113249 0.039 Uiso 1 1 calc R U . . .
C62 C 0.91375(10) 0.55426(9) -0.00491(10) 0.0325(4) Uani 1 1 d . . . . .
H62 H 0.956857 0.578697 0.013205 0.039 Uiso 1 1 calc R U . . .
C63 C 0.86930(9) 0.51800(8) 0.04318(9) 0.0268(3) Uani 1 1 d . . . . .
H63 H 0.881812 0.519993 0.094266 0.032 Uiso 1 1 calc R U . . .
C64 C 0.81231(8) 0.37631(8) 0.12396(8) 0.0215(3) Uani 1 1 d . . . . .
C65 C 0.89053(9) 0.37200(8) 0.12073(8) 0.0246(3) Uani 1 1 d . . . . .
H65 H 0.915681 0.403383 0.089482 0.030 Uiso 1 1 calc R U . . .
C66 C 0.93324(10) 0.32357(9) 0.16147(9) 0.0303(3) Uani 1 1 d . . . . .
H66 H 0.986270 0.323086 0.157979 0.036 Uiso 1 1 calc R U . . .
C67 C 0.89859(11) 0.27630(9) 0.20689(9) 0.0322(3) Uani 1 1 d . . . . .
H67 H 0.927423 0.243624 0.235073 0.039 Uiso 1 1 calc R U . . .
C68 C 0.82137(11) 0.27752(9) 0.21046(9) 0.0331(4) Uani 1 1 d . . . . .
H68 H 0.796634 0.244743 0.240466 0.040 Uiso 1 1 calc R U . . .
C69 C 0.77965(10) 0.32657(8) 0.17028(9) 0.0286(3) Uani 1 1 d . . . . .
H69 H 0.726661 0.326551 0.174248 0.034 Uiso 1 1 calc R U . . .

loop_
_atom_site_aniso_label
_atom_site_aniso_U_11
_atom_site_aniso_U_22
_atom_site_aniso_U_33
_atom_site_aniso_U_23
_atom_site_aniso_U_13
_atom_site_aniso_U_12
Co1 0.01521(8) 0.01853(9) 0.01720(8) 0.00150(7) 0.00186(6) 0.00012(7)
N1 0.0175(5) 0.0253(6) 0.0191(5) 0.0023(4) 0.0011(4) -0.0004(5)
N2 0.0162(5) 0.0210(6) 0.0180(5) 0.0004(4) 0.0017(4) -0.0005(4)
N3 0.0193(5) 0.0211(6) 0.0167(5) 0.0000(4) 0.0027(4) -0.0032(4)
N4 0.0157(5) 0.0236(6) 0.0262(6) 0.0038(5) 0.0017(4) 0.0018(5)
N5 0.0166(6) 0.0285(7) 0.0303(6) -0.0054(5) 0.0029(5) -0.0041(5)
N6 0.0233(6) 0.0244(6) 0.0257(6) -0.0048(5) -0.0050(5) 0.0020(5)
N7 0.0314(7) 0.0194(6) 0.0192(5) -0.0007(4) 0.0021(5) 0.0016(5)
N8 0.0248(6) 0.0214(6) 0.0244(6) 0.0008(5) 0.0087(5) 0.0003(5)
N9 0.0352(7) 0.0268(7) 0.0282(7) 0.0066(5) -0.0086(5) 0.0003(6)
N10 0.0262(6) 0.0231(6) 0.0300(7) 0.0036(5) -0.0023(5) -0.0030(5)
B1 0.0203(7) 0.0273(8) 0.0205(7) -0.0004(6) -0.0008(6) -0.0033(6)
B2 0.0230(7) 0.0198(7) 0.0191(7) 0.0008(5) 0.0041(5) -0.0001(6)
C1 0.0196(6) 0.0291(8) 0.0168(6) 0.0020(5) 0.0042(5) -0.0032(5)
C2 0.0200(6) 0.0274(7) 0.0178(6) -0.0022(5) 0.0044(5) -0.0016(5)
C3 0.0206(7) 0.0320(8) 0.0205(6) 0.0016(5) 0.0004(5) -0.0085(6)
C4 0.0255(7) 0.0245(7) 0.0187(6) 0.0011(5) 0.0024(5) -0.0084(6)
C5 0.0168(7) 0.0351(9) 0.0350(8) 0.0055(7) 0.0061(6) 0.0037(6)
C6 0.0158(7) 0.0360(9) 0.0410(9) 0.0113(7) 0.0015(6) 0.0033(6)
C7 0.0203(6) 0.0166(6) 0.0214(6) 0.0003(5) -0.0005(5) -0.0011(5)
C8 0.0269(9) 0.0583(13) 0.0641(14) -0.0219(11) 0.0142(9) -0.0213(9)
C9 0.0219(7) 0.0384(9) 0.0299(8) -0.0100(7) 0.0024(6) 0.0006(6)
C10 0.0323(9) 0.0348(9) 0.0385(9) -0.0041(7) -0.0157(7) 0.0041(7)
C11 0.0350(9) 0.0293(8) 0.0309(8) -0.0112(6) -0.0053(6) 0.0046(7)
C12 0.0198(6) 0.0209(7) 0.0172(6) 0.0003(5) 0.0001(5) -0.0004(5)
C13 0.0262(8) 0.0351(9) 0.0363(9) -0.0016(7) 0.0128(6) -0.0018(7)
C14 0.0405(9) 0.0247(8) 0.0343(8) 0.0070(6) 0.0158(7) 0.0034(7)
C15 0.0366(9) 0.0275(8) 0.0238(7) -0.0055(6) 0.0040(6) 0.0037(7)
C16 0.0428(10) 0.0221(8) 0.0291(8) 0.0041(6) -0.0031(7) 0.0012(7)
C17 0.0231(7) 0.0208(7) 0.0232(7) -0.0001(5) -0.0009(5) 0.0030(5)
C18 0.0394(10) 0.0335(10) 0.0474(11) 0.0087(8) 0.0086(8) -0.0101(8)
C19 0.0371(9) 0.0310(9) 0.0407(10) 0.0025(7) -0.0144(7) -0.0055(7)
C20 0.0640(14) 0.0316(10) 0.0538(12) 0.0165(9) -0.0204(11) 0.0043(9)
C21 0.0475(11) 0.0462(11) 0.0333(9) 0.0032(8) -0.0150(8) -0.0074(9)
C22 0.0224(7) 0.0298(8) 0.0184(6) -0.0019(5) -0.0030(5) -0.0057(6)
C23 0.0242(7) 0.0346(9) 0.0223(7) 0.0028(6) -0.0054(5) -0.0037(6)
C24 0.0328(9) 0.0406(10) 0.0260(8) 0.0098(7) -0.0065(6) -0.0071(7)
C25 0.0344(9) 0.0509(11) 0.0231(7) 0.0075(7) 0.0002(6) -0.0146(8)
C26 0.0272(8) 0.0495(11) 0.0285(8) -0.0007(7) 0.0063(6) -0.0039(7)
C27 0.0280(8) 0.0348(9) 0.0290(8) -0.0004(6) 0.0039(6) -0.0017(7)
C28 0.0245(7) 0.0247(7) 0.0231(7) -0.0012(5) 0.0015(5) -0.0063(6)
C29 0.0303(8) 0.0270(8) 0.0240(7) -0.0009(6) 0.0021(6) -0.0080(6)
C30 0.0412(9) 0.0318(9) 0.0253(7) -0.0070(6) 0.0075(6) -0.0153(7)
C31 0.0329(9) 0.0283(8) 0.0415(9) -0.0111(7) 0.0133(7) -0.0109(7)
C32 0.0280(8) 0.0324(9) 0.0428(10) -0.0064(7) 0.0037(7) -0.0014(7)
C33 0.0261(8) 0.0327(9) 0.0285(8) -0.0037(6) -0.0007(6) -0.0017(6)
C34 0.0220(7) 0.0296(8) 0.0207(6) -0.0008(5) 0.0010(5) -0.0010(6)
C35 0.0263(8) 0.0339(9) 0.0287(8) 0.0025(6) -0.0040(6) -0.0053(6)
C36 0.0236(8) 0.0460(10) 0.0279(8) -0.0013(7) -0.0025(6) 0.0011(7)
C37 0.0285(8) 0.0413(10) 0.0236(7) 0.0021(6) 0.0026(6) 0.0128(7)
C38 0.0315(8) 0.0300(8) 0.0308(8) 0.0037(6) 0.0052(6) 0.0047(7)
C39 0.0249(7) 0.0292(8) 0.0263(7) -0.0006(6) 0.0023(6) -0.0010(6)
C40 0.0202(6) 0.0234(7) 0.0221(6) -0.0002(5) -0.0019(5) 0.0009(5)
C41 0.0254(7) 0.0318(8) 0.0271(7) -0.0024(6) 0.0026(6) -0.0039(6)
C42 0.0220(7) 0.0298(8) 0.0392(9) 0.0008(7) 0.0003(6) -0.0045(6)
C43 0.0278(8) 0.0237(8) 0.0358(8) -0.0019(6) -0.0106(6) -0.0009(6)
C44 0.0319(8) 0.0255(8) 0.0248(7) -0.0034(6) -0.0056(6) 0.0039(6)
C45 0.0243(7) 0.0251(7) 0.0219(6) -0.0002(5) 0.0000(5) 0.0007(6)
C46 0.0193(6) 0.0207(7) 0.0218(6) -0.0011(5) 0.0048(5) -0.0016(5)
C47 0.0265(7) 0.0231(7) 0.0272(7) 0.0010(6) 0.0039(6) 0.0010(6)
C48 0.0274(8) 0.0221(8) 0.0422(9) -0.0009(6) 0.0072(7) 0.0028(6)
C49 0.0336(9) 0.0266(8) 0.0398(9) -0.0099(7) 0.0145(7) -0.0026(7)
C50 0.0360(9) 0.0306(8) 0.0247(7) -0.0060(6) 0.0068(6) -0.0039(7)
C51 0.0246(7) 0.0247(7) 0.0227(7) -0.0016(5) 0.0031(5) -0.0009(6)
C52 0.0271(7) 0.0242(7) 0.0192(6) 0.0016(5) 0.0053(5) -0.0048(6)
C53 0.0312(8) 0.0265(8) 0.0286(8) -0.0037(6) 0.0080(6) -0.0069(6)
C54 0.0451(10) 0.0340(9) 0.0307(8) -0.0070(7) 0.0074(7) -0.0134(8)
C55 0.0464(11) 0.0457(11) 0.0290(8) -0.0027(7) -0.0034(7) -0.0182(9)
C56 0.0332(9) 0.0465(11) 0.0357(9) 0.0033(8) -0.0074(7) -0.0061(8)
C57 0.0317(8) 0.0307(8) 0.0270(7) 0.0014(6) -0.0013(6) -0.0014(7)
C58 0.0230(7) 0.0168(6) 0.0213(6) 0.0005(5) 0.0047(5) 0.0031(5)
C59 0.0263(7) 0.0200(7) 0.0221(6) 0.0021(5) 0.0034(5) 0.0022(5)
C60 0.0408(9) 0.0233(7) 0.0231(7) 0.0040(6) 0.0079(6) 0.0023(7)
C61 0.0379(9) 0.0238(8) 0.0374(9) 0.0074(6) 0.0152(7) -0.0015(7)
C62 0.0301(8) 0.0243(8) 0.0432(9) 0.0044(7) 0.0024(7) -0.0058(6)
C63 0.0307(8) 0.0231(7) 0.0265(7) 0.0007(6) 0.0001(6) -0.0025(6)
C64 0.0270(7) 0.0193(7) 0.0183(6) -0.0010(5) 0.0038(5) 0.0013(5)
C65 0.0285(7) 0.0232(7) 0.0223(7) 0.0018(5) 0.0014(5) -0.0006(6)
C66 0.0294(8) 0.0291(8) 0.0321(8) 0.0011(6) -0.0037(6) 0.0022(6)
C67 0.0431(10) 0.0262(8) 0.0270(8) 0.0032(6) -0.0029(7) 0.0060(7)
C68 0.0466(10) 0.0237(8) 0.0294(8) 0.0075(6) 0.0096(7) 0.0038(7)
C69 0.0319(8) 0.0244(8) 0.0301(8) 0.0045(6) 0.0102(6) 0.0034(6)

loop_
_atom_type_symbol
_atom_type_description
_atom_type_scat_dispersion_real
_atom_type_scat_dispersion_imag
_atom_type_scat_source
C C 0.0033 0.0016 'International Tables Vol C Tables 4.2.6.8 and 6.1.1.4'
H H 0.0000 0.0000 'International Tables Vol C Tables 4.2.6.8 and 6.1.1.4'
N N 0.0061 0.0033 'International Tables Vol C Tables 4.2.6.8 and 6.1.1.4'
Co Co 0.3494 0.9721 'International Tables Vol C Tables 4.2.6.8 and 6.1.1.4'
B B 0.0013 0.0007 'International Tables Vol C Tables 4.2.6.8 and 6.1.1.4'

loop_
_geom_angle_atom_site_label_1
_geom_angle_atom_site_label_2
_geom_angle_atom_site_label_3
_geom_angle
_geom_angle_site_symmetry_1
_geom_angle_site_symmetry_3
_geom_angle_publ_flag
N2 Co1 N4 122.42(5) . . ?
N2 Co1 N3 118.06(5) . . ?
N4 Co1 N3 117.83(5) . . ?
N2 Co1 N1 85.71(5) . . ?
N4 Co1 N1 84.81(5) . . ?
N3 Co1 N1 86.56(5) . . ?
C3 N1 C5 112.11(12) . . ?
C3 N1 C1 113.68(12) . . ?
C5 N1 C1 112.30(12) . . ?
C3 N1 Co1 104.97(9) . . ?
C5 N1 Co1 106.63(9) . . ?
C1 N1 Co1 106.45(8) . . ?
C7 N2 C2 118.39(11) . . ?
C7 N2 Co1 131.70(10) . . ?
C2 N2 Co1 109.81(8) . . ?
C12 N3 C4 118.67(12) . . ?
C12 N3 Co1 131.87(10) . . ?
C4 N3 Co1 109.07(9) . . ?
C17 N4 C6 118.44(12) . . ?
C17 N4 Co1 128.81(10) . . ?
C6 N4 Co1 111.52(10) . . ?
C7 N5 C9 122.66(12) . . ?
C7 N5 C8 120.58(14) . . ?
C9 N5 C8 115.03(14) . . ?
C7 N6 C11 122.28(13) . . ?
C7 N6 C10 122.21(13) . . ?
C11 N6 C10 115.41(13) . . ?
C12 N7 C15 121.79(13) . . ?
C12 N7 C16 122.37(12) . . ?
C15 N7 C16 115.62(13) . . ?
C12 N8 C14 121.70(13) . . ?
C12 N8 C13 121.58(13) . . ?
C14 N8 C13 114.58(13) . . ?
C17 N9 C21 122.10(14) . . ?
C17 N9 C20 123.44(15) . . ?
C21 N9 C20 114.44(14) . . ?
C17 N10 C19 121.27(14) . . ?
C17 N10 C18 121.85(14) . . ?
C19 N10 C18 115.31(14) . . ?
C40 B1 C34 108.31(13) . . ?
C40 B1 C28 109.04(12) . . ?
C34 B1 C28 108.54(12) . . ?
C40 B1 C22 110.43(12) . . ?
C34 B1 C22 109.52(12) . . ?
C28 B1 C22 110.95(13) . . ?
C58 B2 C46 106.15(12) . . ?
C58 B2 C64 111.57(12) . . ?
C46 B2 C64 110.39(11) . . ?
C58 B2 C52 108.66(11) . . ?
C46 B2 C52 111.81(12) . . ?
C64 B2 C52 108.27(12) . . ?
N1 C1 C2 109.10(12) . . ?
N1 C1 H1A 109.9 . . ?
C2 C1 H1A 109.9 . . ?
N1 C1 H1B 109.9 . . ?
C2 C1 H1B 109.9 . . ?
H1A C1 H1B 108.3 . . ?
N2 C2 C1 108.40(11) . . ?
N2 C2 H2A 110.0 . . ?
C1 C2 H2A 110.0 . . ?
N2 C2 H2B 110.0 . . ?
C1 C2 H2B 110.0 . . ?
H2A C2 H2B 108.4 . . ?
N1 C3 C4 110.30(11) . . ?
N1 C3 H3A 109.6 . . ?
C4 C3 H3A 109.6 . . ?
N1 C3 H3B 109.6 . . ?
C4 C3 H3B 109.6 . . ?
H3A C3 H3B 108.1 . . ?
N3 C4 C3 108.80(12) . . ?
N3 C4 H4A 109.9 . . ?
C3 C4 H4A 109.9 . . ?
N3 C4 H4B 109.9 . . ?
C3 C4 H4B 109.9 . . ?
H4A C4 H4B 108.3 . . ?
N1 C5 C6 109.35(13) . . ?
N1 C5 H5A 109.8 . . ?
C6 C5 H5A 109.8 . . ?
N1 C5 H5B 109.8 . . ?
C6 C5 H5B 109.8 . . ?
H5A C5 H5B 108.3 . . ?
N4 C6 C5 107.97(12) . . ?
N4 C6 H6A 110.1 . . ?
C5 C6 H6A 110.1 . . ?
N4 C6 H6B 110.1 . . ?
C5 C6 H6B 110.1 . . ?
H6A C6 H6B 108.4 . . ?
N2 C7 N5 120.26(13) . . ?
N2 C7 N6 123.04(13) . . ?
N5 C7 N6 116.70(13) . . ?
N5 C8 H8A 109.5 . . ?
N5 C8 H8B 109.5 . . ?
H8A C8 H8B 109.5 . . ?
N5 C8 H8C 109.5 . . ?
H8A C8 H8C 109.5 . . ?
H8B C8 H8C 109.5 . . ?
N5 C9 H9A 109.5 . . ?
N5 C9 H9B 109.5 . . ?
H9A C9 H9B 109.5 . . ?
N5 C9 H9C 109.5 . . ?
H9A C9 H9C 109.5 . . ?
H9B C9 H9C 109.5 . . ?
N6 C10 H10A 109.5 . . ?
N6 C10 H10B 109.5 . . ?
H10A C10 H10B 109.5 . . ?
N6 C10 H10C 109.5 . . ?
H10A C10 H10C 109.5 . . ?
H10B C10 H10C 109.5 . . ?
N6 C11 H11A 109.5 . . ?
N6 C11 H11B 109.5 . . ?
H11A C11 H11B 109.5 . . ?
N6 C11 H11C 109.5 . . ?
H11A C11 H11C 109.5 . . ?
H11B C11 H11C 109.5 . . ?
N3 C12 N7 123.74(13) . . ?
N3 C12 N8 119.92(13) . . ?
N7 C12 N8 116.32(13) . . ?
N8 C13 H13A 109.5 . . ?
N8 C13 H13B 109.5 . . ?
H13A C13 H13B 109.5 . . ?
N8 C13 H13C 109.5 . . ?
H13A C13 H13C 109.5 . . ?
H13B C13 H13C 109.5 . . ?
N8 C14 H14A 109.5 . . ?
N8 C14 H14B 109.5 . . ?
H14A C14 H14B 109.5 . . ?
N8 C14 H14C 109.5 . . ?
H14A C14 H14C 109.5 . . ?
H14B C14 H14C 109.5 . . ?
N7 C15 H15A 109.5 . . ?
N7 C15 H15B 109.5 . . ?
H15A C15 H15B 109.5 . . ?
N7 C15 H15C 109.5 . . ?
H15A C15 H15C 109.5 . . ?
H15B C15 H15C 109.5 . . ?
N7 C16 H16A 109.5 . . ?
N7 C16 H16B 109.5 . . ?
H16A C16 H16B 109.5 . . ?
N7 C16 H16C 109.5 . . ?
H16A C16 H16C 109.5 . . ?
H16B C16 H16C 109.5 . . ?
N4 C17 N10 119.52(13) . . ?
N4 C17 N9 123.15(14) . . ?
N10 C17 N9 117.32(14) . . ?
N10 C18 H18A 109.5 . . ?
N10 C18 H18B 109.5 . . ?
H18A C18 H18B 109.5 . . ?
N10 C18 H18C 109.5 . . ?
H18A C18 H18C 109.5 . . ?
H18B C18 H18C 109.5 . . ?
N10 C19 H19A 109.5 . . ?
N10 C19 H19B 109.5 . . ?
H19A C19 H19B 109.5 . . ?
N10 C19 H19C 109.5 . . ?
H19A C19 H19C 109.5 . . ?
H19B C19 H19C 109.5 . . ?
N9 C20 H20A 109.5 . . ?
N9 C20 H20B 109.5 . . ?
H20A C20 H20B 109.5 . . ?
N9 C20 H20C 109.5 . . ?
H20A C20 H20C 109.5 . . ?
H20B C20 H20C 109.5 . . ?
N9 C21 H21A 109.5 . . ?
N9 C21 H21B 109.5 . . ?
H21A C21 H21B 109.5 . . ?
N9 C21 H21C 109.5 . . ?
H21A C21 H21C 109.5 . . ?
H21B C21 H21C 109.5 . . ?
C23 C22 C27 114.82(15) . . ?
C23 C22 B1 123.65(14) . . ?
C27 C22 B1 121.52(14) . . ?
C24 C23 C22 123.00(16) . . ?
C24 C23 H23 118.5 . . ?
C22 C23 H23 118.5 . . ?
C25 C24 C23 120.12(17) . . ?
C25 C24 H24 119.9 . . ?
C23 C24 H24 119.9 . . ?
C26 C25 C24 118.79(16) . . ?
C26 C25 H25 120.6 . . ?
C24 C25 H25 120.6 . . ?
C25 C26 C27 120.39(17) . . ?
C25 C26 H26 119.8 . . ?
C27 C26 H26 119.8 . . ?
C26 C27 C22 122.84(17) . . ?
C26 C27 H27 118.6 . . ?
C22 C27 H27 118.6 . . ?
C29 C28 C33 114.37(15) . . ?
C29 C28 B1 123.73(14) . . ?
C33 C28 B1 121.88(13) . . ?
C30 C29 C28 123.01(16) . . ?
C30 C29 H29 118.5 . . ?
C28 C29 H29 118.5 . . ?
C31 C30 C29 120.61(16) . . ?
C31 C30 H30 119.7 . . ?
C29 C30 H30 119.7 . . ?
C30 C31 C32 118.55(16) . . ?
C30 C31 H31 120.7 . . ?
C32 C31 H31 120.7 . . ?
C31 C32 C33 120.33(17) . . ?
C31 C32 H32 119.8 . . ?
C33 C32 H32 119.8 . . ?
C32 C33 C28 123.08(15) . . ?
C32 C33 H33 118.5 . . ?
C28 C33 H33 118.5 . . ?
C39 C34 C35 114.70(14) . . ?
C39 C34 B1 124.40(13) . . ?
C35 C34 B1 120.80(14) . . ?
C36 C35 C34 122.89(16) . . ?
C36 C35 H35 118.6 . . ?
C34 C35 H35 118.6 . . ?
C37 C36 C35 120.27(16) . . ?
C37 C36 H36 119.9 . . ?
C35 C36 H36 119.9 . . ?
C36 C37 C38 119.06(15) . . ?
C36 C37 H37 120.5 . . ?
C38 C37 H37 120.5 . . ?
C37 C38 C39 119.99(16) . . ?
C37 C38 H38 120.0 . . ?
C39 C38 H38 120.0 . . ?
C38 C39 C34 123.06(15) . . ?
C38 C39 H39 118.5 . . ?
C34 C39 H39 118.5 . . ?
C45 C40 C41 114.97(14) . . ?
C45 C40 B1 124.20(13) . . ?
C41 C40 B1 120.53(13) . . ?
C42 C41 C40 123.05(15) . . ?
C42 C41 H41 118.5 . . ?
C40 C41 H41 118.5 . . ?
C43 C42 C41 120.10(16) . . ?
C43 C42 H42 119.9 . . ?
C41 C42 H42 119.9 . . ?
C44 C43 C42 118.71(15) . . ?
C44 C43 H43 120.6 . . ?
C42 C43 H43 120.6 . . ?
C43 C44 C45 120.63(15) . . ?
C43 C44 H44 119.7 . . ?
C45 C44 H44 119.7 . . ?
C40 C45 C44 122.49(15) . . ?
C40 C45 H45 118.8 . . ?
C44 C45 H45 118.8 . . ?
C51 C46 C47 114.66(13) . . ?
C51 C46 B2 124.71(13) . . ?
C47 C46 B2 120.62(13) . . ?
C48 C47 C46 122.98(15) . . ?
C48 C47 H47 118.5 . . ?
C46 C47 H47 118.5 . . ?
C49 C48 C47 120.07(16) . . ?
C49 C48 H48 120.0 . . ?
C47 C48 H48 120.0 . . ?
C50 C49 C48 119.08(15) . . ?
C50 C49 H49 120.5 . . ?
C48 C49 H49 120.5 . . ?
C49 C50 C51 120.14(15) . . ?
C49 C50 H50 119.9 . . ?
C51 C50 H50 119.9 . . ?
C50 C51 C46 122.93(15) . . ?
C50 C51 H51 118.5 . . ?
C46 C51 H51 118.5 . . ?
C57 C52 C53 114.63(14) . . ?
C57 C52 B2 124.45(14) . . ?
C53 C52 B2 120.73(14) . . ?
C54 C53 C52 123.39(17) . . ?
C54 C53 H53 118.3 . . ?
C52 C53 H53 118.3 . . ?
C55 C54 C53 119.95(18) . . ?
C55 C54 H54 120.0 . . ?
C53 C54 H54 120.0 . . ?
C54 C55 C56 118.99(17) . . ?
C54 C55 H55 120.5 . . ?
C56 C55 H55 120.5 . . ?
C55 C56 C57 120.27(18) . . ?
C55 C56 H56 119.9 . . ?
C57 C56 H56 119.9 . . ?
C56 C57 C52 122.76(17) . . ?
C56 C57 H57 118.6 . . ?
C52 C57 H57 118.6 . . ?
C59 C58 C63 114.83(13) . . ?
C59 C58 B2 124.53(13) . . ?
C63 C58 B2 120.64(13) . . ?
C60 C59 C58 122.82(15) . . ?
C60 C59 H59 118.6 . . ?
C58 C59 H59 118.6 . . ?
C61 C60 C59 120.43(15) . . ?
C61 C60 H60 119.8 . . ?
C59 C60 H60 119.8 . . ?
C60 C61 C62 118.80(15) . . ?
C60 C61 H61 120.6 . . ?
C62 C61 H61 120.6 . . ?
C63 C62 C61 119.93(16) . . ?
C63 C62 H62 120.0 . . ?
C61 C62 H62 120.0 . . ?
C62 C63 C58 123.07(15) . . ?
C62 C63 H63 118.5 . . ?
C58 C63 H63 118.5 . . ?
C65 C64 C69 114.59(14) . . ?
C65 C64 B2 125.48(13) . . ?
C69 C64 B2 119.93(13) . . ?
C66 C65 C64 122.91(15) . . ?
C66 C65 H65 118.5 . . ?
C64 C65 H65 118.5 . . ?
C67 C66 C65 120.30(16) . . ?
C67 C66 H66 119.8 . . ?
C65 C66 H66 119.8 . . ?
C68 C67 C66 118.80(15) . . ?
C68 C67 H67 120.6 . . ?
C66 C67 H67 120.6 . . ?
C67 C68 C69 120.26(16) . . ?
C67 C68 H68 119.9 . . ?
C69 C68 H68 119.9 . . ?
C68 C69 C64 123.10(16) . . ?
C68 C69 H69 118.4 . . ?
C64 C69 H69 118.4 . . ?

loop_
_geom_bond_atom_site_label_1
_geom_bond_atom_site_label_2
_geom_bond_distance
_geom_bond_site_symmetry_2
_geom_bond_publ_flag
Co1 N2 1.9779(11) . ?
Co1 N4 1.9798(12) . ?
Co1 N3 1.9886(12) . ?
Co1 N1 2.0639(12) . ?
N1 C3 1.4810(19) . ?
N1 C5 1.485(2) . ?
N1 C1 1.4881(18) . ?
N2 C7 1.3301(17) . ?
N2 C2 1.4769(18) . ?
N3 C12 1.3246(18) . ?
N3 C4 1.4799(18) . ?
N4 C17 1.3257(19) . ?
N4 C6 1.4767(19) . ?
N5 C7 1.3491(19) . ?
N5 C9 1.449(2) . ?
N5 C8 1.456(2) . ?
N6 C7 1.3587(18) . ?
N6 C11 1.457(2) . ?
N6 C10 1.461(2) . ?
N7 C12 1.3590(19) . ?
N7 C15 1.4621(19) . ?
N7 C16 1.463(2) . ?
N8 C12 1.3637(19) . ?
N8 C14 1.446(2) . ?
N8 C13 1.465(2) . ?
N9 C17 1.3615(18) . ?
N9 C21 1.456(2) . ?
N9 C20 1.459(2) . ?
N10 C17 1.3511(19) . ?
N10 C19 1.454(2) . ?
N10 C18 1.462(2) . ?
B1 C40 1.647(2) . ?
B1 C34 1.651(2) . ?
B1 C28 1.652(2) . ?
B1 C22 1.653(2) . ?
B2 C58 1.639(2) . ?
B2 C46 1.649(2) . ?
B2 C64 1.652(2) . ?
B2 C52 1.662(2) . ?
C1 C2 1.522(2) . ?
C1 H1A 0.9900 . ?
C1 H1B 0.9900 . ?
C2 H2A 0.9900 . ?
C2 H2B 0.9900 . ?
C3 C4 1.517(2) . ?
C3 H3A 0.9900 . ?
C3 H3B 0.9900 . ?
C4 H4A 0.9900 . ?
C4 H4B 0.9900 . ?
C5 C6 1.518(2) . ?
C5 H5A 0.9900 . ?
C5 H5B 0.9900 . ?
C6 H6A 0.9900 . ?
C6 H6B 0.9900 . ?
C8 H8A 0.9800 . ?
C8 H8B 0.9800 . ?
C8 H8C 0.9800 . ?
C9 H9A 0.9800 . ?
C9 H9B 0.9800 . ?
C9 H9C 0.9800 . ?
C10 H10A 0.9800 . ?
C10 H10B 0.9800 . ?
C10 H10C 0.9800 . ?
C11 H11A 0.9800 . ?
C11 H11B 0.9800 . ?
C11 H11C 0.9800 . ?
C13 H13A 0.9800 . ?
C13 H13B 0.9800 . ?
C13 H13C 0.9800 . ?
C14 H14A 0.9800 . ?
C14 H14B 0.9800 . ?
C14 H14C 0.9800 . ?
C15 H15A 0.9800 . ?
C15 H15B 0.9800 . ?
C15 H15C 0.9800 . ?
C16 H16A 0.9800 . ?
C16 H16B 0.9800 . ?
C16 H16C 0.9800 . ?
C18 H18A 0.9800 . ?
C18 H18B 0.9800 . ?
C18 H18C 0.9800 . ?
C19 H19A 0.9800 . ?
C19 H19B 0.9800 . ?
C19 H19C 0.9800 . ?
C20 H20A 0.9800 . ?
C20 H20B 0.9800 . ?
C20 H20C 0.9800 . ?
C21 H21A 0.9800 . ?
C21 H21B 0.9800 . ?
C21 H21C 0.9800 . ?
C22 C23 1.403(2) . ?
C22 C27 1.406(2) . ?
C23 C24 1.395(2) . ?
C23 H23 0.9500 . ?
C24 C25 1.386(3) . ?
C24 H24 0.9500 . ?
C25 C26 1.383(3) . ?
C25 H25 0.9500 . ?
C26 C27 1.393(2) . ?
C26 H26 0.9500 . ?
C27 H27 0.9500 . ?
C28 C29 1.405(2) . ?
C28 C33 1.411(2) . ?
C29 C30 1.394(2) . ?
C29 H29 0.9500 . ?
C30 C31 1.378(3) . ?
C30 H30 0.9500 . ?
C31 C32 1.389(3) . ?
C31 H31 0.9500 . ?
C32 C33 1.390(2) . ?
C32 H32 0.9500 . ?
C33 H33 0.9500 . ?
C34 C39 1.404(2) . ?
C34 C35 1.409(2) . ?
C35 C36 1.393(2) . ?
C35 H35 0.9500 . ?
C36 C37 1.380(3) . ?
C36 H36 0.9500 . ?
C37 C38 1.387(2) . ?
C37 H37 0.9500 . ?
C38 C39 1.394(2) . ?
C38 H38 0.9500 . ?
C39 H39 0.9500 . ?
C40 C45 1.399(2) . ?
C40 C41 1.408(2) . ?
C41 C42 1.392(2) . ?
C41 H41 0.9500 . ?
C42 C43 1.386(2) . ?
C42 H42 0.9500 . ?
C43 C44 1.381(2) . ?
C43 H43 0.9500 . ?
C44 C45 1.400(2) . ?
C44 H44 0.9500 . ?
C45 H45 0.9500 . ?
C46 C51 1.403(2) . ?
C46 C47 1.412(2) . ?
C47 C48 1.391(2) . ?
C47 H47 0.9500 . ?
C48 C49 1.385(3) . ?
C48 H48 0.9500 . ?
C49 C50 1.383(3) . ?
C49 H49 0.9500 . ?
C50 C51 1.397(2) . ?
C50 H50 0.9500 . ?
C51 H51 0.9500 . ?
C52 C57 1.403(2) . ?
C52 C53 1.406(2) . ?
C53 C54 1.392(2) . ?
C53 H53 0.9500 . ?
C54 C55 1.381(3) . ?
C54 H54 0.9500 . ?
C55 C56 1.384(3) . ?
C55 H55 0.9500 . ?
C56 C57 1.399(2) . ?
C56 H56 0.9500 . ?
C57 H57 0.9500 . ?
C58 C59 1.397(2) . ?
C58 C63 1.410(2) . ?
C59 C60 1.395(2) . ?
C59 H59 0.9500 . ?
C60 C61 1.378(3) . ?
C60 H60 0.9500 . ?
C61 C62 1.392(3) . ?
C61 H61 0.9500 . ?
C62 C63 1.386(2) . ?
C62 H62 0.9500 . ?
C63 H63 0.9500 . ?
C64 C65 1.401(2) . ?
C64 C69 1.410(2) . ?
C65 C66 1.398(2) . ?
C65 H65 0.9500 . ?
C66 C67 1.385(2) . ?
C66 H66 0.9500 . ?
C67 C68 1.381(3) . ?
C67 H67 0.9500 . ?
C68 C69 1.392(2) . ?
C68 H68 0.9500 . ?
C69 H69 0.9500 . ?

loop_
_geom_torsion_atom_site_label_1
_geom_torsion_atom_site_label_2
_geom_torsion_atom_site_label_3
_geom_torsion_atom_site_label_4
_geom_torsion
_geom_torsion_site_symmetry_1
_geom_torsion_site_symmetry_2
_geom_torsion_site_symmetry_3
_geom_torsion_site_symmetry_4
_geom_torsion_publ_flag
C3 N1 C1 C2 152.53(12) . . . . ?
C5 N1 C1 C2 -78.86(15) . . . . ?
Co1 N1 C1 C2 37.47(13) . . . . ?
C7 N2 C2 C1 -145.20(13) . . . . ?
Co1 N2 C2 C1 37.92(13) . . . . ?
N1 C1 C2 N2 -50.54(15) . . . . ?
C5 N1 C3 C4 154.74(12) . . . . ?
C1 N1 C3 C4 -76.55(15) . . . . ?
Co1 N1 C3 C4 39.37(13) . . . . ?
C12 N3 C4 C3 -151.26(12) . . . . ?
Co1 N3 C4 C3 35.04(13) . . . . ?
N1 C3 C4 N3 -50.81(15) . . . . ?
C3 N1 C5 C6 -74.75(16) . . . . ?
C1 N1 C5 C6 155.82(13) . . . . ?
Co1 N1 C5 C6 39.60(15) . . . . ?
C17 N4 C6 C5 -157.28(14) . . . . ?
Co1 N4 C6 C5 34.28(17) . . . . ?
N1 C5 C6 N4 -49.13(18) . . . . ?
C2 N2 C7 N5 154.97(13) . . . . ?
Co1 N2 C7 N5 -29.0(2) . . . . ?
C2 N2 C7 N6 -24.2(2) . . . . ?
Co1 N2 C7 N6 151.83(12) . . . . ?
C9 N5 C7 N2 -22.9(2) . . . . ?
C8 N5 C7 N2 141.39(18) . . . . ?
C9 N5 C7 N6 156.38(15) . . . . ?
C8 N5 C7 N6 -39.4(2) . . . . ?
C11 N6 C7 N2 -38.0(2) . . . . ?
C10 N6 C7 N2 145.89(16) . . . . ?
C11 N6 C7 N5 142.79(16) . . . . ?
C10 N6 C7 N5 -33.3(2) . . . . ?
C4 N3 C12 N7 -17.2(2) . . . . ?
Co1 N3 C12 N7 154.79(11) . . . . ?
C4 N3 C12 N8 161.42(13) . . . . ?
Co1 N3 C12 N8 -26.6(2) . . . . ?
C15 N7 C12 N3 141.82(15) . . . . ?
C16 N7 C12 N3 -43.7(2) . . . . ?
C15 N7 C12 N8 -36.9(2) . . . . ?
C16 N7 C12 N8 137.60(15) . . . . ?
C14 N8 C12 N3 -17.9(2) . . . . ?
C13 N8 C12 N3 144.58(14) . . . . ?
C14 N8 C12 N7 160.83(14) . . . . ?
C13 N8 C12 N7 -36.7(2) . . . . ?
C6 N4 C17 N10 149.27(15) . . . . ?
Co1 N4 C17 N10 -44.6(2) . . . . ?
C6 N4 C17 N9 -30.5(2) . . . . ?
Co1 N4 C17 N9 135.63(14) . . . . ?
C19 N10 C17 N4 -22.0(2) . . . . ?
C18 N10 C17 N4 143.03(16) . . . . ?
C19 N10 C17 N9 157.84(16) . . . . ?
C18 N10 C17 N9 -37.2(2) . . . . ?
C21 N9 C17 N4 -34.5(2) . . . . ?
C20 N9 C17 N4 147.20(19) . . . . ?
C21 N9 C17 N10 145.70(17) . . . . ?
C20 N9 C17 N10 -32.6(3) . . . . ?
C40 B1 C22 C23 -91.72(17) . . . . ?
C34 B1 C22 C23 149.09(14) . . . . ?
C28 B1 C22 C23 29.30(18) . . . . ?
C40 B1 C22 C27 87.54(17) . . . . ?
C34 B1 C22 C27 -31.65(18) . . . . ?
C28 B1 C22 C27 -151.45(14) . . . . ?
C27 C22 C23 C24 -0.7(2) . . . . ?
B1 C22 C23 C24 178.62(14) . . . . ?
C22 C23 C24 C25 1.7(2) . . . . ?
C23 C24 C25 C26 -0.6(2) . . . . ?
C24 C25 C26 C27 -1.2(3) . . . . ?
C25 C26 C27 C22 2.3(3) . . . . ?
C23 C22 C27 C26 -1.3(2) . . . . ?
B1 C22 C27 C26 179.41(15) . . . . ?
C40 B1 C28 C29 -130.50(15) . . . . ?
C34 B1 C28 C29 -12.7(2) . . . . ?
C22 B1 C28 C29 107.67(16) . . . . ?
C40 B1 C28 C33 47.83(19) . . . . ?
C34 B1 C28 C33 165.61(14) . . . . ?
C22 B1 C28 C33 -74.01(17) . . . . ?
C33 C28 C29 C30 0.3(2) . . . . ?
B1 C28 C29 C30 178.78(15) . . . . ?
C28 C29 C30 C31 1.4(2) . . . . ?
C29 C30 C31 C32 -1.7(2) . . . . ?
C30 C31 C32 C33 0.2(3) . . . . ?
C31 C32 C33 C28 1.6(3) . . . . ?
C29 C28 C33 C32 -1.8(2) . . . . ?
B1 C28 C33 C32 179.69(16) . . . . ?
C40 B1 C34 C39 20.4(2) . . . . ?
C28 B1 C34 C39 -97.87(17) . . . . ?
C22 B1 C34 C39 140.87(15) . . . . ?
C40 B1 C34 C35 -163.57(14) . . . . ?
C28 B1 C34 C35 78.19(17) . . . . ?
C22 B1 C34 C35 -43.07(19) . . . . ?
C39 C34 C35 C36 0.9(2) . . . . ?
B1 C34 C35 C36 -175.49(16) . . . . ?
C34 C35 C36 C37 0.7(3) . . . . ?
C35 C36 C37 C38 -1.3(3) . . . . ?
C36 C37 C38 C39 0.3(2) . . . . ?
C37 C38 C39 C34 1.5(3) . . . . ?
C35 C34 C39 C38 -2.0(2) . . . . ?
B1 C34 C39 C38 174.29(15) . . . . ?
C34 B1 C40 C45 95.79(17) . . . . ?
C28 B1 C40 C45 -146.29(14) . . . . ?
C22 B1 C40 C45 -24.1(2) . . . . ?
C34 B1 C40 C41 -77.61(17) . . . . ?
C28 B1 C40 C41 40.32(19) . . . . ?
C22 B1 C40 C41 162.47(14) . . . . ?
C45 C40 C41 C42 -2.3(2) . . . . ?
B1 C40 C41 C42 171.72(15) . . . . ?
C40 C41 C42 C43 0.8(3) . . . . ?
C41 C42 C43 C44 1.0(2) . . . . ?
C42 C43 C44 C45 -1.2(2) . . . . ?
C41 C40 C45 C44 2.0(2) . . . . ?
B1 C40 C45 C44 -171.72(14) . . . . ?
C43 C44 C45 C40 -0.3(2) . . . . ?
C58 B2 C46 C51 -128.80(15) . . . . ?
C64 B2 C46 C51 -7.7(2) . . . . ?
C52 B2 C46 C51 112.85(16) . . . . ?
C58 B2 C46 C47 50.86(17) . . . . ?
C64 B2 C46 C47 171.92(13) . . . . ?
C52 B2 C46 C47 -67.48(17) . . . . ?
C51 C46 C47 C48 -4.0(2) . . . . ?
B2 C46 C47 C48 176.31(14) . . . . ?
C46 C47 C48 C49 2.2(3) . . . . ?
C47 C48 C49 C50 1.1(3) . . . . ?
C48 C49 C50 C51 -2.2(3) . . . . ?
C49 C50 C51 C46 0.2(3) . . . . ?
C47 C46 C51 C50 2.8(2) . . . . ?
B2 C46 C51 C50 -177.50(14) . . . . ?
C58 B2 C52 C57 -86.03(17) . . . . ?
C46 B2 C52 C57 30.81(19) . . . . ?
C64 B2 C52 C57 152.63(14) . . . . ?
C58 B2 C52 C53 88.62(16) . . . . ?
C46 B2 C52 C53 -154.54(13) . . . . ?
C64 B2 C52 C53 -32.71(18) . . . . ?
C57 C52 C53 C54 0.6(2) . . . . ?
B2 C52 C53 C54 -174.58(15) . . . . ?
C52 C53 C54 C55 -0.3(3) . . . . ?
C53 C54 C55 C56 -0.3(3) . . . . ?
C54 C55 C56 C57 0.4(3) . . . . ?
C55 C56 C57 C52 -0.1(3) . . . . ?
C53 C52 C57 C56 -0.4(2) . . . . ?
B2 C52 C57 C56 174.54(15) . . . . ?
C46 B2 C58 C59 -117.49(15) . . . . ?
C64 B2 C58 C59 122.21(15) . . . . ?
C52 B2 C58 C59 2.91(19) . . . . ?
C46 B2 C58 C63 62.14(17) . . . . ?
C64 B2 C58 C63 -58.17(18) . . . . ?
C52 B2 C58 C63 -177.46(13) . . . . ?
C63 C58 C59 C60 1.1(2) . . . . ?
B2 C58 C59 C60 -179.24(14) . . . . ?
C58 C59 C60 C61 2.0(2) . . . . ?
C59 C60 C61 C62 -2.8(3) . . . . ?
C60 C61 C62 C63 0.6(3) . . . . ?
C61 C62 C63 C58 2.7(3) . . . . ?
C59 C58 C63 C62 -3.4(2) . . . . ?
B2 C58 C63 C62 176.89(15) . . . . ?
C58 B2 C64 C65 8.4(2) . . . . ?
C46 B2 C64 C65 -109.35(16) . . . . ?
C52 B2 C64 C65 127.96(15) . . . . ?
C58 B2 C64 C69 -171.68(13) . . . . ?
C46 B2 C64 C69 70.54(17) . . . . ?
C52 B2 C64 C69 -52.15(17) . . . . ?
C69 C64 C65 C66 -1.5(2) . . . . ?
B2 C64 C65 C66 178.34(14) . . . . ?
C64 C65 C66 C67 0.9(3) . . . . ?
C65 C66 C67 C68 0.7(3) . . . . ?
C66 C67 C68 C69 -1.5(3) . . . . ?
C67 C68 C69 C64 0.7(3) . . . . ?
C65 C64 C69 C68 0.7(2) . . . . ?
B2 C64 C69 C68 -179.15(15) . . . . ?
